data_8101714
loop_
_publ_author_name
'H. Nuss'
'J. Nuss'
'M. Jansen'

_publ_section_title
;
Crystal structure of 2,6-dimethylpyridinium hydrochloride, (C~7~H~10~N)Cl
;
_journal_issue 1
_journal_name_full 'Zeitschrift f\"ur Kristallographie - New Crystal Structures'
_journal_page_first 95
_journal_page_last 96
_journal_volume 220
_journal_year 2005
_chemical_formula_moiety 'C7 H9 N HCl'
_chemical_formula_sum 'C7 H10 Cl N'
_chemical_formula_weight 143.61
_chemical_name_common '2,6-Lutidine hydrochloride'
_chemical_name_systematic
; 
2,6-dimethylpyridinium hydrochloride  
;
_space_group_IT_number 61
_symmetry_cell_setting orthorhombic
_symmetry_space_group_name_Hall '-P 2ac 2ab'
_symmetry_space_group_name_H-M 'P b c a'
_atom_sites_solution_hydrogens difmap
_atom_sites_solution_primary direct
_atom_sites_solution_secondary difmap
_audit_creation_method SHELXL-97
_cell_angle_alpha 90.00
_cell_angle_beta 90.00
_cell_angle_gamma 90.00
_cell_formula_units_Z 8
_cell_length_a 7.2466(6)
_cell_length_b 14.2417(11)
_cell_length_c 14.5062(11)
_cell_measurement_reflns_used 5460
_cell_measurement_temperature 100(2)
_cell_measurement_theta_max 69.556
_cell_measurement_theta_min 5.617
_cell_volume 1497.1(2)
_computing_cell_refinement 'SMART32 (Bruker AXS)'
_computing_data_collection 'SMART32 (Bruker AXS)'
_computing_data_reduction 'SAINT32 (Bruker AXS)'
_computing_molecular_graphics 'ATOMS 6.1 (Dowty, 2002)'
_computing_structure_refinement 'SHELXL-97 (Sheldrick, 1997)'
_computing_structure_solution 'SHELXS-97 (Sheldrick, 1990)'
_diffrn_ambient_temperature 100(2)
_diffrn_measured_fraction_theta_full 0.962
_diffrn_measured_fraction_theta_max 0.962
_diffrn_measurement_device_type 'Bruker AXS SMART APEX'
_diffrn_measurement_method 'omega scan'
_diffrn_radiation_monochromator graphite
_diffrn_radiation_source 'fine-focus sealed tube'
_diffrn_radiation_type MoK\a
_diffrn_radiation_wavelength 0.71073
_diffrn_reflns_av_R_equivalents 0.0390
_diffrn_reflns_av_sigmaI/netI 0.0263
_diffrn_reflns_limit_h_max 11
_diffrn_reflns_limit_h_min -11
_diffrn_reflns_limit_k_max 22
_diffrn_reflns_limit_k_min -22
_diffrn_reflns_limit_l_max 22
_diffrn_reflns_limit_l_min -22
_diffrn_reflns_number 21669
_diffrn_reflns_theta_full 34.86
_diffrn_reflns_theta_max 34.86
_diffrn_reflns_theta_min 2.81
_exptl_absorpt_coefficient_mu 0.419
_exptl_absorpt_correction_T_max 0.9398
_exptl_absorpt_correction_T_min 0.7304
_exptl_absorpt_correction_type 'semi empirical'
_exptl_crystal_colour colorless
_exptl_crystal_density_diffrn 1.274
_exptl_crystal_density_method 'not measured'
_exptl_crystal_description needle
_exptl_crystal_F_000 608
_exptl_crystal_size_max 0.80
_exptl_crystal_size_mid 0.20
_exptl_crystal_size_min 0.15
_refine_diff_density_max 0.737
_refine_diff_density_min -0.226
_refine_diff_density_rms 0.101
_refine_ls_extinction_method none
_refine_ls_goodness_of_fit_ref 1.080
_refine_ls_hydrogen_treatment mixed
_refine_ls_matrix_type full
_refine_ls_number_parameters 122
_refine_ls_number_reflns 3136
_refine_ls_number_restraints 0
_refine_ls_restrained_S_all 1.080
_refine_ls_R_factor_all 0.0665
_refine_ls_R_factor_gt 0.0489
_refine_ls_shift/su_max 0.001
_refine_ls_shift/su_mean 0.000
_refine_ls_structure_factor_coef Fsqd
_refine_ls_weighting_details 'calc w=1/[\s^2^(Fo^2^)+(0.0754P)^2^+0.4755P] where P=(Fo^2^+2Fc^2^)/3'
_refine_ls_weighting_scheme calc
_refine_ls_wR_factor_gt 0.1233
_refine_ls_wR_factor_ref 0.1366
_reflns_number_gt 2398
_reflns_number_total 3136
_reflns_threshold_expression >2sigma(I)
_cod_data_source_file 1267-1450.cff
_cod_data_source_block goe12c_m
_cod_original_sg_symbol_H-M Pbca
_cod_database_code 8101714

loop_
_symmetry_equiv_pos_as_xyz
'x, y, z'
'-x+1/2, -y, z+1/2'
'-x, y+1/2, -z+1/2'
'x+1/2, -y+1/2, -z'
'-x, -y, -z'
'x-1/2, y, -z-1/2'
'x, -y-1/2, z-1/2'
'-x-1/2, y-1/2, z'

loop_
_atom_site_label
_atom_site_type_symbol
_atom_site_fract_x
_atom_site_fract_y
_atom_site_fract_z
_atom_site_U_iso_or_equiv
_atom_site_adp_type
_atom_site_occupancy
_atom_site_symmetry_multiplicity
_atom_site_Wyckoff_symbol
_atom_site_calc_flag
_atom_site_refinement_flags
_atom_site_disorder_assembly
_atom_site_disorder_group
Cl Cl 0.74970(4) 0.08380(2) 0.59740(2) 0.01896(10) Uani 1 8 c d . . .
N N 0.65720(15) 0.41994(7) 0.72041(7) 0.01471(19) Uani 1 8 c d . . .
C1 C 0.66251(16) 0.43244(8) 0.81267(8) 0.0152(2) Uani 1 8 c d . . .
C2 C 0.60453(18) 0.35946(9) 0.86908(9) 0.0185(2) Uani 1 8 c d . . .
C3 C 0.54461(18) 0.27613(9) 0.82922(9) 0.0195(2) Uani 1 8 c d . . .
C4 C 0.54411(19) 0.26581(9) 0.73416(9) 0.0182(2) Uani 1 8 c d . . .
C5 C 0.60135(17) 0.33965(8) 0.67891(8) 0.0157(2) Uani 1 8 c d . . .
C6 C 0.6066(2) 0.33596(10) 0.57613(9) 0.0221(3) Uani 1 8 c d . . .
C7 C 0.72972(19) 0.52438(10) 0.84849(10) 0.0202(2) Uani 1 8 c d . . .
H1 H 0.695(3) 0.4708(16) 0.6795(15) 0.035(5) Uiso 1 8 c d . . .
H2 H 0.606(3) 0.3694(14) 0.9302(14) 0.026(5) Uiso 1 8 c d . . .
H3 H 0.503(3) 0.2262(13) 0.8640(13) 0.027(5) Uiso 1 8 c d . . .
H4 H 0.511(3) 0.2099(14) 0.7062(13) 0.026(5) Uiso 1 8 c d . . .
H6A H 0.709(3) 0.3794(17) 0.5515(16) 0.039(6) Uiso 1 8 c d . . .
H6B H 0.497(4) 0.3601(16) 0.5528(17) 0.049(6) Uiso 1 8 c d . . .
H6C H 0.629(3) 0.2761(18) 0.5562(16) 0.046(6) Uiso 1 8 c d . . .
H7A H 0.635(3) 0.5540(17) 0.8815(17) 0.044(6) Uiso 1 8 c d . . .
H7B H 0.768(4) 0.562(2) 0.8015(19) 0.053(8) Uiso 1 8 c d . . .
H7C H 0.828(4) 0.5146(17) 0.8907(16) 0.043(6) Uiso 1 8 c d . . .

loop_
_atom_site_aniso_label
_atom_site_aniso_U_11
_atom_site_aniso_U_22
_atom_site_aniso_U_33
_atom_site_aniso_U_23
_atom_site_aniso_U_13
_atom_site_aniso_U_12
Cl 0.02257(17) 0.01741(16) 0.01689(16) 0.00284(9) -0.00047(10) 0.00014(9)
N 0.0164(4) 0.0144(4) 0.0134(4) 0.0006(3) -0.0005(3) 0.0009(3)
C1 0.0142(5) 0.0178(5) 0.0135(5) -0.0009(4) -0.0008(4) 0.0011(4)
C2 0.0189(5) 0.0226(6) 0.0140(5) 0.0014(4) 0.0008(4) -0.0008(4)
C3 0.0181(5) 0.0199(5) 0.0205(5) 0.0041(4) 0.0015(4) -0.0012(4)
C4 0.0187(5) 0.0156(5) 0.0202(5) -0.0008(4) -0.0015(4) -0.0009(4)
C5 0.0160(5) 0.0162(5) 0.0150(5) -0.0010(4) -0.0024(4) 0.0022(4)
C6 0.0297(7) 0.0223(6) 0.0142(5) -0.0025(4) -0.0033(5) 0.0035(5)
C7 0.0217(6) 0.0192(5) 0.0198(6) -0.0043(4) -0.0016(4) -0.0015(4)

loop_
_atom_type_symbol
_atom_type_description
_atom_type_scat_dispersion_real
_atom_type_scat_dispersion_imag
_atom_type_scat_source
C C 0.0033 0.0016 'International Tables Vol C Tables 4.2.6.8 and 6.1.1.4'
H H 0.0000 0.0000 'International Tables Vol C Tables 4.2.6.8 and 6.1.1.4'
N N 0.0061 0.0033 'International Tables Vol C Tables 4.2.6.8 and 6.1.1.4'
Cl Cl 0.1484 0.1585 'International Tables Vol C Tables 4.2.6.8 and 6.1.1.4'

loop_
_geom_angle_atom_site_label_1
_geom_angle_atom_site_label_2
_geom_angle_atom_site_label_3
_geom_angle
_geom_angle_site_symmetry_1
_geom_angle_site_symmetry_3
_geom_angle_publ_flag
C1 N C5 124.08(10) . . ?
N C1 C2 118.48(11) . . ?
N C1 C7 118.07(11) . . ?
C2 C1 C7 123.45(11) . . ?
C1 C2 C3 119.26(11) . . ?
C4 C3 C2 120.33(12) . . ?
N C5 C4 118.24(11) . . ?
N C5 C6 117.79(11) . . ?
C4 C5 C6 123.97(11) . . ?
C5 C4 C3 119.60(12) . . ?

loop_
_geom_bond_atom_site_label_1
_geom_bond_atom_site_label_2
_geom_bond_distance
_geom_bond_site_symmetry_2
_geom_bond_publ_flag
N C1 1.3506(15) . ?
N C5 1.3542(15) . ?
C1 C2 1.3880(17) . ?
C1 C7 1.4905(18) . ?
C2 C3 1.3897(18) . ?
C3 C4 1.3869(18) . ?
C5 C4 1.3858(18) . ?
C5 C6 1.4923(18) . ?

loop_
_cod_related_entry_id
_cod_related_entry_database
_cod_related_entry_code
1 ChemSpider 452810
